data_1530191
loop_
_publ_author_name
'Kondrashev, Yu.D.'
'Nozik, Yu.Z.'
'Shibanova, T.A.'
'Fykin, L.E.'

_publ_section_title
;
 Neutron-diffraction investigation of the crystal structure of acid zinc
 selenite dihydrate Zn (H Se O3)2 (H2 O)2
;
_journal_name_full Kristallografiya
_journal_page_first 586
_journal_page_last 589
_journal_volume 24
_journal_year 1979
_chemical_formula_sum 'H6 O8 Se2 Zn'
_chemical_name_systematic 'Zn (H Se O3)2 (H2 O)2'
_space_group_IT_number 14
_symmetry_space_group_name_Hall '-P 2bc'
_symmetry_space_group_name_H-M 'P 1 1 21/b'
_cell_angle_alpha 90
_cell_angle_beta 90
_cell_angle_gamma 61.35
_cell_formula_units_Z 2
_cell_length_a 7.155
_cell_length_b 8.434
_cell_length_c 6.888
_cell_volume 364.767
_citation_journal_id_ASTM KRISAJ
_cod_data_source_file Kondrashev_KRISAJ_1979_419.cif
_cod_data_source_block H6O8Se2Zn1
_cod_original_cell_volume 364.7671
_cod_original_sg_symbol_Hall '-P 2ybc (-x,z,y)'
_cod_original_formula_sum 'H6 O8 Se2 Zn1'
_cod_database_code 1530191

loop_
_symmetry_equiv_pos_as_xyz
x,y,z
-x,-y+1/2,z+1/2
-x,-y,-z
x,y-1/2,-z-1/2

loop_
_atom_site_label
_atom_site_type_symbol
_atom_site_fract_x
_atom_site_fract_y
_atom_site_fract_z
_atom_site_occupancy
_atom_site_U_iso_or_equiv
Zn1 Zn+2 0 0 0 1 0.0
O2 O-2 0.0811 0.6636 0.3351 1 0.0
Se1 Se+4 0.3234 0.1251 0.2294 1 0.0
O1 O-2 0.8091 0.5002 0.2669 1 0.0
O4 O-2 0.2783 0.7601 0.0792 1 0.0
H1 H+1 0.2034 0.4182 0.8369 1 0.0
H3 H+1 0.5025 0.2622 0.5236 1 0.0
O3 O-2 0.3537 0.2581 0.0428 1 0.0
H2 H+1 0.1147 0.1215 0.7118 1 0.0
